data_2233858
loop_
_publ_author_name
'El-Azab, Adel S.'
'Abdel-Aziz, Alaa A.-M.'
'Ng, Seik Weng'
'Tiekink, Edward R. T.'

_publ_section_title
;
 8-Benzyloxy-2-methyl-3-(2-methylphenyl)quinazolin-4(3<i>H</i>)-one
;
_journal_coeditor_code HB6643
_journal_issue 3
_journal_name_full 'Acta Crystallographica Section E'
_journal_page_first o864
_journal_page_last o865
_journal_paper_doi 10.1107/S1600536812007362
_journal_volume 68
_journal_year 2012
_chemical_formula_iupac 'C23 H20 N2 O2'
_chemical_formula_moiety 'C23 H20 N2 O2'
_chemical_formula_sum 'C23 H20 N2 O2'
_chemical_formula_weight 356.41
_chemical_name_systematic
;
8-Benzyloxy-2-methyl-3-(2-methylphenyl)quinazolin-4(3<i>H</i>)-one
;
_space_group_IT_number 14
_symmetry_cell_setting monoclinic
_symmetry_space_group_name_Hall '-P 2ybc'
_symmetry_space_group_name_H-M 'P 1 21/c 1'
_atom_sites_solution_hydrogens geom
_atom_sites_solution_primary direct
_atom_sites_solution_secondary difmap
_audit_creation_method SHELXL-97
_cell_angle_alpha 90.00
_cell_angle_beta 91.094(2)
_cell_angle_gamma 90.00
_cell_formula_units_Z 4
_cell_length_a 18.2611(3)
_cell_length_b 7.62660(10)
_cell_length_c 13.2148(2)
_cell_measurement_reflns_used 4269
_cell_measurement_temperature 100(2)
_cell_measurement_theta_max 76.30
_cell_measurement_theta_min 3.34
_cell_volume 1840.09(5)
_computing_cell_refinement 'CrysAlis PRO (Agilent, 2011)'
_computing_data_collection 'CrysAlis PRO (Agilent, 2011)'
_computing_data_reduction 'CrysAlis PRO (Agilent, 2011)'
_computing_molecular_graphics 'ORTEP-3 (Farrugia, 1997) and DIAMOND (Brandenburg, 2006)'
_computing_publication_material 'publCIF (Westrip, 2010)'
_computing_structure_refinement 'SHELXL97 (Sheldrick, 2008)'
_computing_structure_solution 'SHELXS97 (Sheldrick, 2008)'
_diffrn_ambient_temperature 100(2)
_diffrn_detector_area_resol_mean 10.4041
_diffrn_measured_fraction_theta_full 0.975
_diffrn_measured_fraction_theta_max 0.975
_diffrn_measurement_device_type 'Agilent SuperNova Dual diffractometer with an Atlas detector'
_diffrn_measurement_method '\w scan'
_diffrn_radiation_monochromator Mirror
_diffrn_radiation_source 'SuperNova (Cu) X-ray Source'
_diffrn_radiation_type CuK\a
_diffrn_radiation_wavelength 1.54184
_diffrn_reflns_av_R_equivalents 0.0149
_diffrn_reflns_av_sigmaI/netI 0.0191
_diffrn_reflns_limit_h_max 22
_diffrn_reflns_limit_h_min -15
_diffrn_reflns_limit_k_max 9
_diffrn_reflns_limit_k_min -9
_diffrn_reflns_limit_l_max 15
_diffrn_reflns_limit_l_min -16
_diffrn_reflns_number 7568
_diffrn_reflns_theta_full 76.50
_diffrn_reflns_theta_max 76.50
_diffrn_reflns_theta_min 4.84
_diffrn_standards_decay_% 0
_diffrn_standards_interval_count 0
_diffrn_standards_interval_time 0
_diffrn_standards_number 0
_exptl_absorpt_coefficient_mu 0.660
_exptl_absorpt_correction_T_max 0.9983
_exptl_absorpt_correction_T_min 0.9665
_exptl_absorpt_correction_type multi-scan
_exptl_absorpt_process_details '(CrysAlis PRO; Agilent, 2011)'
_exptl_crystal_colour colourless
_exptl_crystal_density_diffrn 1.287
_exptl_crystal_density_method 'not measured'
_exptl_crystal_description prism
_exptl_crystal_F_000 752
_exptl_crystal_size_max 0.35
_exptl_crystal_size_mid 0.30
_exptl_crystal_size_min 0.25
_refine_diff_density_max 0.435
_refine_diff_density_min -0.394
_refine_ls_extinction_method none
_refine_ls_goodness_of_fit_ref 0.999
_refine_ls_hydrogen_treatment constr
_refine_ls_matrix_type full
_refine_ls_number_parameters 245
_refine_ls_number_reflns 3775
_refine_ls_number_restraints 43
_refine_ls_restrained_S_all 1.014
_refine_ls_R_factor_all 0.0497
_refine_ls_R_factor_gt 0.0476
_refine_ls_shift/su_max 0.000
_refine_ls_shift/su_mean 0.000
_refine_ls_structure_factor_coef Fsqd
_refine_ls_weighting_details 'calc w=1/[\s^2^(Fo^2^)+(0.0589P)^2^+1.3045P] where P=(Fo^2^+2Fc^2^)/3'
_refine_ls_weighting_scheme calc
_refine_ls_wR_factor_gt 0.1197
_refine_ls_wR_factor_ref 0.1214
_reflns_number_gt 3559
_reflns_number_total 3775
_reflns_threshold_expression I>2\s(I)
_cod_data_source_file hb6643.cif
_cod_data_source_block I
_cod_original_sg_symbol_H-M 'P 21/c'
_cod_database_code 2233858
_cod_database_fobs_code 2233858

loop_
_symmetry_equiv_pos_as_xyz
'x, y, z'
'-x, y+1/2, -z+1/2'
'-x, -y, -z'
'x, -y-1/2, z-1/2'

loop_
_atom_site_type_symbol
_atom_site_label
_atom_site_fract_x
_atom_site_fract_y
_atom_site_fract_z
_atom_site_U_iso_or_equiv
_atom_site_adp_type
_atom_site_calc_flag
_atom_site_refinement_flags
_atom_site_occupancy
_atom_site_symmetry_multiplicity
_atom_site_disorder_assembly
_atom_site_disorder_group
O O1 0.90142(6) 0.63543(15) 0.61822(8) 0.0249(3) Uani d . 1 1 . .
O O2 0.61946(5) 0.31632(14) 0.48348(7) 0.0199(2) Uani d . 1 1 A .
N N1 0.84939(7) 0.63272(18) 0.45982(9) 0.0226(3) Uani d D 1 1 . .
N N2 0.73780(6) 0.48656(16) 0.42164(9) 0.0182(3) Uani d . 1 1 . .
C C1 0.85181(8) 0.58540(19) 0.56229(10) 0.0194(3) Uani d . 1 1 A .
C C2 0.79063(7) 0.47545(18) 0.59336(10) 0.0175(3) Uani d . 1 1 . .
C C3 0.78755(8) 0.41602(19) 0.69377(11) 0.0209(3) Uani d . 1 1 A .
H H3 0.8263 0.4407 0.7406 0.025 Uiso calc R 1 1 . .
C C4 0.72731(8) 0.3212(2) 0.72336(11) 0.0230(3) Uani d . 1 1 . .
H H4 0.7248 0.2795 0.7910 0.028 Uiso calc R 1 1 A .
C C5 0.66974(8) 0.28556(19) 0.65475(11) 0.0214(3) Uani d . 1 1 A .
H H5 0.6282 0.2218 0.6766 0.026 Uiso calc R 1 1 . .
C C6 0.67287(8) 0.34249(18) 0.55538(10) 0.0180(3) Uani d . 1 1 . .
C C7 0.73479(7) 0.43755(18) 0.52274(10) 0.0166(3) Uani d . 1 1 A .
C C8 0.79355(8) 0.5776(2) 0.39407(11) 0.0208(3) Uani d . 1 1 A .
C C9 0.80026(9) 0.6254(3) 0.28457(11) 0.0311(4) Uani d . 1 1 . .
H H9A 0.7617 0.5662 0.2449 0.047 Uiso calc R 1 1 A .
H H9B 0.8483 0.5885 0.2605 0.047 Uiso calc R 1 1 . .
H H9C 0.7952 0.7526 0.2767 0.047 Uiso calc R 1 1 . .
C C10 0.90451(5) 0.75133(12) 0.42618(8) 0.0187(4) Uani d PGDU 0.893(3) 1 A 1
C C11 0.97023(6) 0.69096(11) 0.38786(9) 0.0231(4) Uani d PGU 0.893(3) 1 A 1
H H11 0.9798 0.5686 0.3852 0.028 Uiso calc PR 0.893(3) 1 A 1
C C12 1.02189(5) 0.80957(15) 0.35339(9) 0.0275(4) Uani d PGU 0.893(3) 1 A 1
H H12 1.0668 0.7683 0.3272 0.033 Uiso calc PR 0.893(3) 1 A 1
C C13 1.00783(5) 0.98854(14) 0.35724(9) 0.0288(4) Uani d PGU 0.893(3) 1 A 1
H H13 1.0431 1.0696 0.3337 0.035 Uiso calc PR 0.893(3) 1 A 1
C C14 0.94210(6) 1.04890(10) 0.39556(9) 0.0263(4) Uani d PGU 0.893(3) 1 A 1
H H14 0.9325 1.1712 0.3982 0.032 Uiso calc PR 0.893(3) 1 A 1
C C15 0.89044(5) 0.93030(14) 0.43003(8) 0.0210(4) Uani d PGU 0.893(3) 1 A 1
C C16 0.81947(10) 0.9980(2) 0.47494(14) 0.0272(4) Uani d PU 0.893(3) 1 A 1
H H16A 0.8183 1.1263 0.4706 0.041 Uiso calc PR 0.893(3) 1 A 1
H H16B 0.8170 0.9621 0.5460 0.041 Uiso calc PR 0.893(3) 1 A 1
H H16C 0.7776 0.9491 0.4371 0.041 Uiso calc PR 0.893(3) 1 A 1
C C10' 0.8800(5) 0.8186(10) 0.4385(7) 0.0187(4) Uani d PGD 0.107(3) 1 A 2
C C11' 0.8473(4) 0.9812(12) 0.4522(7) 0.0231(4) Uani d PG 0.107(3) 1 A 2
H H11' 0.7997 0.9884 0.4796 0.028 Uiso calc PR 0.107(3) 1 A 2
C C12' 0.8843(5) 1.1334(9) 0.4260(8) 0.0275(4) Uani d PG 0.107(3) 1 A 2
H H12' 0.8620 1.2445 0.4354 0.033 Uiso calc PR 0.107(3) 1 A 2
C C13' 0.9540(5) 1.1229(10) 0.3860(8) 0.0288(4) Uani d PG 0.107(3) 1 A 2
H H13' 0.9793 1.2269 0.3681 0.035 Uiso calc PR 0.107(3) 1 A 2
C C14' 0.9867(4) 0.9603(13) 0.3722(8) 0.0263(4) Uani d PG 0.107(3) 1 A 2
H H14' 1.0344 0.9531 0.3449 0.032 Uiso calc PR 0.107(3) 1 A 2
C C15' 0.9497(5) 0.8081(10) 0.3984(7) 0.0210(4) Uani d PG 0.107(3) 1 A 2
C C16' 0.9817(12) 0.638(3) 0.3910(16) 0.0272(4) Uani d P 0.107(3) 1 A 2
H H16D 1.0309 0.6480 0.3631 0.041 Uiso calc PR 0.107(3) 1 A 2
H H16E 0.9512 0.5644 0.3465 0.041 Uiso calc PR 0.107(3) 1 A 2
H H16F 0.9850 0.5846 0.4584 0.041 Uiso calc PR 0.107(3) 1 A 2
C C17 0.55629(8) 0.2214(2) 0.51593(11) 0.0215(3) Uani d . 1 1 . .
H H17A 0.5314 0.2872 0.5699 0.026 Uiso calc R 1 1 A .
H H17B 0.5712 0.1057 0.5433 0.026 Uiso calc R 1 1 . .
C C18 0.50526(8) 0.19755(18) 0.42653(11) 0.0190(3) Uani d . 1 1 A .
C C19 0.43504(8) 0.26836(19) 0.42639(11) 0.0223(3) Uani d . 1 1 . .
H H19 0.4197 0.3369 0.4822 0.027 Uiso calc R 1 1 A .
C C20 0.38705(8) 0.2392(2) 0.34480(12) 0.0250(3) Uani d . 1 1 A .
H H20 0.3392 0.2882 0.3451 0.030 Uiso calc R 1 1 . .
C C21 0.40895(8) 0.1388(2) 0.26318(11) 0.0238(3) Uani d . 1 1 . .
H H21 0.3762 0.1183 0.2078 0.029 Uiso calc R 1 1 A .
C C22 0.47930(8) 0.0684(2) 0.26299(11) 0.0226(3) Uani d . 1 1 A .
H H22 0.4945 -0.0002 0.2072 0.027 Uiso calc R 1 1 . .
C C23 0.52728(8) 0.09802(19) 0.34386(11) 0.0207(3) Uani d . 1 1 . .
H H23 0.5753 0.0503 0.3430 0.025 Uiso calc R 1 1 A .

loop_
_atom_site_aniso_label
_atom_site_aniso_U_11
_atom_site_aniso_U_22
_atom_site_aniso_U_33
_atom_site_aniso_U_12
_atom_site_aniso_U_13
_atom_site_aniso_U_23
O1 0.0211(5) 0.0330(6) 0.0204(5) -0.0064(4) -0.0038(4) -0.0010(4)
O2 0.0192(5) 0.0221(5) 0.0185(5) -0.0068(4) -0.0001(4) 0.0020(4)
N1 0.0210(6) 0.0291(7) 0.0176(6) -0.0074(5) -0.0013(5) 0.0010(5)
N2 0.0185(6) 0.0198(6) 0.0163(5) -0.0020(5) 0.0004(4) -0.0005(5)
C1 0.0193(6) 0.0213(7) 0.0175(6) 0.0001(5) -0.0004(5) -0.0013(5)
C2 0.0184(6) 0.0159(6) 0.0183(6) 0.0019(5) 0.0006(5) -0.0008(5)
C3 0.0242(7) 0.0204(7) 0.0179(7) 0.0012(6) -0.0032(5) 0.0010(5)
C4 0.0299(8) 0.0218(7) 0.0173(6) 0.0003(6) -0.0002(6) 0.0047(6)
C5 0.0242(7) 0.0182(7) 0.0218(7) -0.0032(6) 0.0024(6) 0.0021(5)
C6 0.0197(7) 0.0154(6) 0.0189(6) -0.0005(5) -0.0008(5) -0.0015(5)
C7 0.0192(6) 0.0143(6) 0.0163(6) 0.0017(5) 0.0007(5) -0.0007(5)
C8 0.0200(7) 0.0245(7) 0.0176(7) -0.0044(6) -0.0017(5) -0.0002(5)
C9 0.0302(8) 0.0455(10) 0.0176(7) -0.0165(7) -0.0025(6) 0.0032(7)
C10 0.0171(8) 0.0232(9) 0.0157(7) -0.0025(6) -0.0008(6) -0.0019(6)
C11 0.0201(9) 0.0283(11) 0.0209(8) -0.0011(8) 0.0000(6) -0.0036(8)
C12 0.0183(8) 0.0437(11) 0.0204(8) -0.0057(7) 0.0017(6) -0.0031(7)
C13 0.0285(9) 0.0391(11) 0.0187(8) -0.0159(8) -0.0024(6) 0.0024(7)
C14 0.0329(9) 0.0265(9) 0.0193(8) -0.0094(7) -0.0059(6) 0.0014(7)
C15 0.0209(8) 0.0254(8) 0.0165(7) -0.0004(7) -0.0033(6) -0.0012(6)
C16 0.0284(9) 0.0250(9) 0.0284(9) 0.0046(7) 0.0010(7) -0.0032(7)
C10' 0.0171(8) 0.0232(9) 0.0157(7) -0.0025(6) -0.0008(6) -0.0019(6)
C11' 0.0201(9) 0.0283(11) 0.0209(8) -0.0011(8) 0.0000(6) -0.0036(8)
C12' 0.0183(8) 0.0437(11) 0.0204(8) -0.0057(7) 0.0017(6) -0.0031(7)
C13' 0.0285(9) 0.0391(11) 0.0187(8) -0.0159(8) -0.0024(6) 0.0024(7)
C14' 0.0329(9) 0.0265(9) 0.0193(8) -0.0094(7) -0.0059(6) 0.0014(7)
C15' 0.0209(8) 0.0254(8) 0.0165(7) -0.0004(7) -0.0033(6) -0.0012(6)
C16' 0.0284(9) 0.0250(9) 0.0284(9) 0.0046(7) 0.0010(7) -0.0032(7)
C17 0.0211(7) 0.0219(7) 0.0217(7) -0.0072(6) 0.0028(5) 0.0011(6)
C18 0.0204(7) 0.0160(6) 0.0206(7) -0.0059(5) 0.0029(5) 0.0016(5)
C19 0.0231(7) 0.0191(7) 0.0248(7) -0.0020(6) 0.0046(6) -0.0029(6)
C20 0.0205(7) 0.0238(7) 0.0307(8) 0.0007(6) 0.0007(6) 0.0001(6)
C21 0.0251(7) 0.0231(7) 0.0231(7) -0.0052(6) -0.0018(6) 0.0014(6)
C22 0.0268(7) 0.0198(7) 0.0212(7) -0.0037(6) 0.0048(6) -0.0016(6)
C23 0.0188(6) 0.0199(7) 0.0237(7) -0.0015(5) 0.0045(5) 0.0010(6)

loop_
_atom_type_symbol
_atom_type_description
_atom_type_scat_dispersion_real
_atom_type_scat_dispersion_imag
_atom_type_scat_source
C C 0.0181 0.0091 'International Tables Vol C Tables 4.2.6.8 and 6.1.1.4'
H H 0.0000 0.0000 'International Tables Vol C Tables 4.2.6.8 and 6.1.1.4'
N N 0.0311 0.0180 'International Tables Vol C Tables 4.2.6.8 and 6.1.1.4'
O O 0.0492 0.0322 'International Tables Vol C Tables 4.2.6.8 and 6.1.1.4'

loop_
_geom_angle_atom_site_label_1
_geom_angle_atom_site_label_2
_geom_angle_atom_site_label_3
_geom_angle
C6 O2 C17 115.74(11)
C8 N1 C1 122.33(12)
C8 N1 C10 120.55(11)
C1 N1 C10 116.99(11)
C8 N1 C10' 115.1(4)
C1 N1 C10' 114.0(4)
C10 N1 C10' 26.8(3)
C8 N2 C7 117.53(12)
O1 C1 N1 120.96(13)
O1 C1 C2 124.90(13)
N1 C1 C2 114.14(12)
C7 C2 C3 121.45(13)
C7 C2 C1 118.83(12)
C3 C2 C1 119.67(13)
C4 C3 C2 118.92(13)
C4 C3 H3 120.5
C2 C3 H3 120.5
C3 C4 C5 120.71(13)
C3 C4 H4 119.6
C5 C4 H4 119.6
C6 C5 C4 120.56(13)
C6 C5 H5 119.7
C4 C5 H5 119.7
O2 C6 C5 124.95(13)
O2 C6 C7 115.28(12)
C5 C6 C7 119.76(13)
N2 C7 C2 122.95(12)
N2 C7 C6 118.47(12)
C2 C7 C6 118.56(12)
N2 C8 N1 123.95(13)
N2 C8 C9 118.85(13)
N1 C8 C9 117.18(13)
C8 C9 H9A 109.5
C8 C9 H9B 109.5
H9A C9 H9B 109.5
C8 C9 H9C 109.5
H9A C9 H9C 109.5
H9B C9 H9C 109.5
C11 C10 C15 120.0
C11 C10 N1 121.43(9)
C15 C10 N1 118.55(9)
C10 C11 C12 120.0
C10 C11 H11 120.0
C12 C11 H11 120.0
C11 C12 C13 120.0
C11 C12 H12 120.0
C13 C12 H12 120.0
C14 C13 C12 120.0
C14 C13 H13 120.0
C12 C13 H13 120.0
C13 C14 C15 120.0
C13 C14 H14 120.0
C15 C14 H14 120.0
C14 C15 C10 120.0
C14 C15 C16 119.61(10)
C10 C15 C16 120.37(10)
C11' C10' C15' 120.0
C11' C10' N1 129.3(6)
C15' C10' N1 110.6(6)
C12' C11' C10' 120.0
C12' C11' H11' 120.0
C10' C11' H11' 120.0
C11' C12' C13' 120.0
C11' C12' H12' 120.0
C13' C12' H12' 120.0
C14' C13' C12' 120.0
C14' C13' H13' 120.0
C12' C13' H13' 120.0
C13' C14' C15' 120.0
C13' C14' H14' 120.0
C15' C14' H14' 120.0
C14' C15' C10' 120.0
C14' C15' C16' 122.7(11)
C10' C15' C16' 117.2(11)
C15' C16' H16D 109.5
C15' C16' H16E 109.5
H16D C16' H16E 109.5
C15' C16' H16F 109.5
H16D C16' H16F 109.5
H16E C16' H16F 109.5
O2 C17 C18 108.44(11)
O2 C17 H17A 110.0
C18 C17 H17A 110.0
O2 C17 H17B 110.0
C18 C17 H17B 110.0
H17A C17 H17B 108.4
C19 C18 C23 119.29(14)
C19 C18 C17 120.81(13)
C23 C18 C17 119.86(13)
C18 C19 C20 120.31(14)
C18 C19 H19 119.8
C20 C19 H19 119.8
C21 C20 C19 120.19(14)
C21 C20 H20 119.9
C19 C20 H20 119.9
C20 C21 C22 119.59(14)
C20 C21 H21 120.2
C22 C21 H21 120.2
C23 C22 C21 120.33(14)
C23 C22 H22 119.8
C21 C22 H22 119.8
C22 C23 C18 120.28(13)
C22 C23 H23 119.9
C18 C23 H23 119.9

loop_
_geom_bond_atom_site_label_1
_geom_bond_atom_site_label_2
_geom_bond_distance
O1 C1 1.2195(18)
O2 C6 1.3632(17)
O2 C17 1.4347(16)
N1 C8 1.3919(18)
N1 C1 1.4012(18)
N1 C10 1.4304(14)
N1 C10' 1.552(6)
N2 C8 1.2906(19)
N2 C7 1.3893(17)
C1 C2 1.4620(19)
C2 C7 1.3993(19)
C2 C3 1.4043(19)
C3 C4 1.379(2)
C3 H3 0.9500
C4 C5 1.402(2)
C4 H4 0.9500
C5 C6 1.385(2)
C5 H5 0.9500
C6 C7 1.4173(19)
C8 C9 1.499(2)
C9 H9A 0.9800
C9 H9B 0.9800
C9 H9C 0.9800
C10 C11 1.3900
C10 C15 1.3900
C11 C12 1.3900
C11 H11 0.9500
C12 C13 1.3900
C12 H12 0.9500
C13 C14 1.3900
C13 H13 0.9500
C14 C15 1.3900
C14 H14 0.9500
C15 C16 1.5259(19)
C16 H16A 0.9800
C16 H16B 0.9800
C16 H16C 0.9800
C10' C11' 1.3900
C10' C15' 1.3900
C11' C12' 1.3900
C11' H11' 0.9500
C12' C13' 1.3900
C12' H12' 0.9500
C13' C14' 1.3900
C13' H13' 0.9500
C14' C15' 1.3900
C14' H14' 0.9500
C15' C16' 1.427(19)
C16' H16D 0.9800
C16' H16E 0.9800
C16' H16F 0.9800
C17 C18 1.502(2)
C17 H17A 0.9900
C17 H17B 0.9900
C18 C19 1.391(2)
C18 C23 1.396(2)
C19 C20 1.394(2)
C19 H19 0.9500
C20 C21 1.388(2)
C20 H20 0.9500
C21 C22 1.392(2)
C21 H21 0.9500
C22 C23 1.387(2)
C22 H22 0.9500
C23 H23 0.9500

loop_
_geom_hbond_atom_site_label_D
_geom_hbond_atom_site_label_H
_geom_hbond_atom_site_label_A
_geom_hbond_site_symmetry_A
_geom_hbond_distance_DH
_geom_hbond_distance_HA
_geom_hbond_distance_DA
_geom_hbond_angle_DHA
C13 H13 O1 3_776 0.95 2.54 3.3250(15) 140
C17 H17B Cg1 3_656 0.99 2.62 3.5086(16) 150
C22 H22 Cg1 2_645 0.95 2.77 3.5692(16) 143

loop_
_geom_torsion_atom_site_label_1
_geom_torsion_atom_site_label_2
_geom_torsion_atom_site_label_3
_geom_torsion_atom_site_label_4
_geom_torsion
C8 N1 C1 O1 179.94(14)
C10 N1 C1 O1 -4.3(2)
C10' N1 C1 O1 -33.8(4)
C8 N1 C1 C2 -0.5(2)
C10 N1 C1 C2 175.30(11)
C10' N1 C1 C2 145.7(4)
O1 C1 C2 C7 175.70(14)
N1 C1 C2 C7 -3.84(19)
O1 C1 C2 C3 -1.8(2)
N1 C1 C2 C3 178.64(13)
C7 C2 C3 C4 -1.3(2)
C1 C2 C3 C4 176.19(13)
C2 C3 C4 C5 -0.5(2)
C3 C4 C5 C6 1.1(2)
C17 O2 C6 C5 -0.3(2)
C17 O2 C6 C7 -179.54(12)
C4 C5 C6 O2 -179.17(13)
C4 C5 C6 C7 0.0(2)
C8 N2 C7 C2 -3.1(2)
C8 N2 C7 C6 177.94(13)
C3 C2 C7 N2 -176.63(13)
C1 C2 C7 N2 5.9(2)
C3 C2 C7 C6 2.3(2)
C1 C2 C7 C6 -175.14(12)
O2 C6 C7 N2 -3.42(19)
C5 C6 C7 N2 177.33(13)
O2 C6 C7 C2 177.57(12)
C5 C6 C7 C2 -1.7(2)
C7 N2 C8 N1 -1.7(2)
C7 N2 C8 C9 177.14(14)
C1 N1 C8 N2 3.5(2)
C10 N1 C8 N2 -172.17(13)
C10' N1 C8 N2 -142.4(4)
C1 N1 C8 C9 -175.34(14)
C10 N1 C8 C9 9.0(2)
C10' N1 C8 C9 38.8(4)
C8 N1 C10 C11 -92.72(14)
C1 N1 C10 C11 91.40(13)
C10' N1 C10 C11 -178.4(8)
C8 N1 C10 C15 85.66(14)
C1 N1 C10 C15 -90.23(13)
C10' N1 C10 C15 0.0(8)
C15 C10 C11 C12 0.0
N1 C10 C11 C12 178.35(11)
C10 C11 C12 C13 0.0
C11 C12 C13 C14 0.0
C12 C13 C14 C15 0.0
C13 C14 C15 C10 0.0
C13 C14 C15 C16 178.14(11)
C11 C10 C15 C14 0.0
N1 C10 C15 C14 -178.40(10)
C11 C10 C15 C16 -178.12(11)
N1 C10 C15 C16 3.48(13)
C8 N1 C10' C11' 70.9(7)
C1 N1 C10' C11' -77.9(7)
C10 N1 C10' C11' 179.4(13)
C8 N1 C10' C15' -107.9(5)
C1 N1 C10' C15' 103.3(5)
C10 N1 C10' C15' 0.6(5)
C15' C10' C11' C12' 0.0
N1 C10' C11' C12' -178.7(9)
C10' C11' C12' C13' 0.0
C11' C12' C13' C14' 0.0
C12' C13' C14' C15' 0.0
C13' C14' C15' C10' 0.0
C13' C14' C15' C16' -176.7(13)
C11' C10' C15' C14' 0.0
N1 C10' C15' C14' 178.9(7)
C11' C10' C15' C16' 176.9(13)
N1 C10' C15' C16' -4.2(12)
C6 O2 C17 C18 -177.34(12)
O2 C17 C18 C19 -118.44(14)
O2 C17 C18 C23 63.87(17)
C23 C18 C19 C20 0.4(2)
C17 C18 C19 C20 -177.28(13)
C18 C19 C20 C21 0.2(2)
C19 C20 C21 C22 -0.4(2)
C20 C21 C22 C23 0.1(2)
C21 C22 C23 C18 0.5(2)
C19 C18 C23 C22 -0.7(2)
C17 C18 C23 C22 176.98(13)
